data_1528281
loop_
_publ_author_name
'Abrahams, S.C.'
'Bernstein, J.L.'

_publ_section_title
;
 Crystal structure of paramagnetic Dy Mn2 O5
;
_journal_name_full 'Journal of Chemical Physics'
_journal_page_first 3776
_journal_page_last 3782
_journal_volume 46
_journal_year 1967
_chemical_formula_sum 'Dy Mn2 O5'
_space_group_IT_number 55
_symmetry_space_group_name_Hall '-P 2 2ab'
_symmetry_space_group_name_H-M 'P b a m'
_cell_angle_alpha 90
_cell_angle_beta 90
_cell_angle_gamma 90
_cell_formula_units_Z 4
_cell_length_a 7.294
_cell_length_b 8.5551
_cell_length_c 5.6875
_cell_volume 354.905
_citation_journal_id_ASTM JCPSA6
_cod_data_source_file Abrahams_JCPSA6_1967_1922.cif
_cod_data_source_block Dy1Mn2O5
_cod_original_cell_volume 354.9052
_cod_original_formula_sum 'Dy1 Mn2 O5'
_cod_database_code 1528281

loop_
_symmetry_equiv_pos_as_xyz
x,y,z
-x,-y,z
x+1/2,-y+1/2,-z
-x+1/2,y+1/2,-z
-x,-y,-z
x,y,-z
-x-1/2,y-1/2,z
x-1/2,-y-1/2,z

loop_
_atom_site_label
_atom_site_type_symbol
_atom_site_fract_x
_atom_site_fract_y
_atom_site_fract_z
_atom_site_occupancy
_atom_site_U_iso_or_equiv
Mn1 Mn+4 0 0.5 0.2548 1 0.0
O3 O-2 0.1537 0.4354 0.5 1 0.0
O1 O-2 0 0 0.2741 1 0.0
O2 O-2 0.1647 0.4452 0 1 0.0
Mn2 Mn+3 0.4119 0.35 0.5 1 0.0
O4 O-2 0.3951 0.2082 0.2414 1 0.0
Dy1 Dy+3 0.13874 0.17169 0 1 0.0
